data_7010084
loop_
_publ_author_name
'Adams, Harry'
'Allott, Christopher'
'Bancroft, Matthew N.'
'Morris, Michael J.'

_publ_section_title
;
 Wraparound ligands: addition of activated alkynes to sulfur- and
 thiolate-bridged dimolybdenum complexes derived from trithiocarbonates
;
_journal_issue 24
_journal_name_full 'Journal of the Chemical Society, Dalton Transactions'
_journal_page_first 4520
_journal_paper_doi 10.1039/b005700m
_journal_year 2000
_chemical_formula_sum 'C23 H24 Mo2 O6 S3'
_chemical_formula_weight 684.48
_chemical_name_systematic
; 
 ? 
;
_space_group_IT_number 14
_symmetry_cell_setting monoclinic
_symmetry_space_group_name_Hall '-P 2ybc'
_symmetry_space_group_name_H-M 'P 1 21/c 1'
_atom_sites_solution_hydrogens geom
_atom_sites_solution_primary direct
_atom_sites_solution_secondary difmap
_audit_creation_method SHELXL
_cell_angle_alpha 90.00
_cell_angle_beta 92.77(6)
_cell_angle_gamma 90.00
_cell_formula_units_Z 4
_cell_length_a 8.637(6)
_cell_length_b 30.228(2)
_cell_length_c 9.5010(10)
_cell_measurement_temperature 293(2)
_cell_volume 2477.6(18)
_computing_structure_refinement 'SHELXL-93 (Sheldrick, 1993)'
_computing_structure_solution 'SHELXS-86 (Sheldrick, 1990)'
_diffrn_ambient_temperature 293(2)
_diffrn_radiation_monochromator graphite
_diffrn_radiation_source 'fine-focus sealed tube'
_diffrn_radiation_type MoK\a
_diffrn_radiation_wavelength 0.71073
_diffrn_reflns_av_R_equivalents 0.1325
_diffrn_reflns_av_sigmaI/netI 0.0588
_diffrn_reflns_limit_h_max 11
_diffrn_reflns_limit_h_min -11
_diffrn_reflns_limit_k_max 1
_diffrn_reflns_limit_k_min -36
_diffrn_reflns_limit_l_max 10
_diffrn_reflns_limit_l_min -1
_diffrn_reflns_number 4797
_diffrn_reflns_theta_max 27.57
_diffrn_reflns_theta_min 1.35
_exptl_absorpt_coefficient_mu 1.303
_exptl_absorpt_correction_type none
_exptl_crystal_colour 'dark red'
_exptl_crystal_density_diffrn 1.835
_exptl_crystal_description blocks
_exptl_crystal_F_000 1368
_exptl_crystal_size_max 0.7
_exptl_crystal_size_mid 0.4
_exptl_crystal_size_min 0.4
_refine_diff_density_max 1.045
_refine_diff_density_min -1.307
_refine_diff_density_rms 0.189
_refine_ls_extinction_coef 0.0039(5)
_refine_ls_extinction_expression Fc^*^=kFc[1+0.001xFc^2^\l^3^/sin(2\q)]^-1/4^
_refine_ls_extinction_method SHELXL
_refine_ls_goodness_of_fit_all 1.132
_refine_ls_goodness_of_fit_obs 1.006
_refine_ls_matrix_type full
_refine_ls_number_parameters 308
_refine_ls_number_reflns 3836
_refine_ls_number_restraints 0
_refine_ls_restrained_S_all 1.336
_refine_ls_restrained_S_obs 1.006
_refine_ls_R_factor_all 0.0672
_refine_ls_R_factor_obs 0.0519
_refine_ls_shift/esd_max 0.000
_refine_ls_shift/esd_mean 0.000
_refine_ls_structure_factor_coef Fsqd
_refine_ls_weighting_details 'w=1/[\s^2^(Fo^2^)+(0.0717P)^2^+13.0441P] where P=(Fo^2^+2Fc^2^)/3'
_refine_ls_weighting_scheme calc
_refine_ls_wR_factor_all 0.1906
_refine_ls_wR_factor_obs 0.1312
_reflns_number_observed 3253
_reflns_number_total 3845
_reflns_observed_criterion >2sigma(I)
_cod_data_source_file b005700m.txt
_cod_data_source_block mb175-3r
_cod_depositor_comments
;
The following automatic conversions were performed:

'_refine_ls_weighting_scheme' value 'calc
w=1/[\s^2^(Fo^2^)+(0.0717P)^2^+13.0441P] where P=(Fo^2^+2Fc^2^)/3'
was changed to 'calc'. New tag '_refine_ls_weighting_details' was
created. The value of the new tag was set to
'w=1/[\s^2^(Fo^2^)+(0.0717P)^2^+13.0441P] where P=(Fo^2^+2Fc^2^)/3'.

Automatic conversion script
Id: cif_fix_values 3143 2015-03-26 13:38:13Z robertas 
;
_cod_original_cell_volume 2477.6(17)
_cod_original_sg_symbol_H-M P2(1)/c
_cod_database_code 7010084

loop_
_symmetry_equiv_pos_as_xyz
'x, y, z'
'-x, y+1/2, -z+1/2'
'-x, -y, -z'
'x, -y-1/2, z-1/2'

loop_
_atom_site_aniso_label
_atom_site_aniso_U_11
_atom_site_aniso_U_22
_atom_site_aniso_U_33
_atom_site_aniso_U_23
_atom_site_aniso_U_13
_atom_site_aniso_U_12
Mo1 0.0270(3) 0.0281(4) 0.0398(4) 0.0005(3) 0.0020(2) 0.0028(2)
Mo2 0.0308(3) 0.0264(4) 0.0333(4) 0.0010(2) 0.0061(2) 0.0044(2)
S1 0.0341(9) 0.0292(10) 0.0538(12) 0.0060(9) -0.0010(8) 0.0007(8)
S2 0.0361(9) 0.0569(13) 0.0417(11) -0.0007(10) 0.0124(8) -0.0016(9)
S3 0.0307(8) 0.0383(10) 0.0426(10) -0.0062(8) 0.0069(7) 0.0050(8)
O1 0.043(3) 0.052(4) 0.066(4) -0.011(3) 0.005(3) -0.013(3)
O2 0.049(3) 0.081(5) 0.055(4) -0.028(4) 0.013(3) -0.019(4)
O3 0.060(4) 0.042(4) 0.085(5) -0.016(3) 0.024(3) -0.020(3)
O4 0.045(4) 0.059(4) 0.118(6) -0.011(4) 0.036(4) -0.011(3)
O5 0.038(3) 0.060(4) 0.069(4) 0.007(3) -0.016(3) 0.000(3)
O6 0.035(3) 0.063(4) 0.073(4) -0.003(3) 0.001(3) -0.008(3)
C1 0.062(6) 0.040(5) 0.089(7) -0.018(5) -0.033(5) 0.022(5)
C2 0.053(5) 0.049(5) 0.072(6) 0.036(5) -0.014(4) 0.007(4)
C3 0.038(4) 0.053(5) 0.066(6) -0.019(5) -0.016(4) 0.003(4)
C4 0.034(4) 0.041(5) 0.093(7) 0.011(5) -0.021(4) 0.004(4)
C5 0.034(5) 0.130(12) 0.076(7) 0.016(7) 0.003(4) 0.042(6)
C6 0.064(6) 0.021(4) 0.072(6) -0.006(4) -0.008(5) 0.017(4)
C7 0.056(5) 0.039(5) 0.054(5) 0.000(4) 0.009(4) 0.026(4)
C8 0.043(4) 0.038(5) 0.083(7) 0.026(5) 0.004(4) 0.026(4)
C9 0.067(6) 0.055(6) 0.043(5) -0.005(4) -0.006(4) 0.028(5)
C10 0.060(5) 0.041(5) 0.069(6) 0.015(5) 0.021(5) 0.010(5)
C11 0.034(4) 0.031(4) 0.043(4) 0.010(3) 0.006(3) 0.005(3)
C12 0.035(4) 0.024(3) 0.045(4) -0.003(3) 0.004(3) 0.004(3)
C13 0.027(3) 0.033(4) 0.035(4) -0.001(3) 0.001(3) 0.001(3)
C14 0.028(4) 0.073(6) 0.060(5) 0.006(5) 0.015(3) -0.006(4)
C15 0.038(4) 0.058(6) 0.051(5) 0.009(4) -0.001(3) -0.011(4)
C16 0.047(4) 0.031(4) 0.049(5) -0.003(4) 0.009(4) 0.002(4)
C17 0.068(6) 0.030(4) 0.065(6) -0.007(4) -0.023(4) -0.012(4)
C18 0.039(4) 0.035(4) 0.049(5) -0.007(4) 0.006(3) -0.004(3)
C19 0.080(8) 0.047(6) 0.112(9) 0.024(6) 0.035(7) -0.014(6)
C20 0.033(3) 0.027(4) 0.047(4) 0.005(3) 0.001(3) 0.007(3)
C21 0.039(4) 0.031(4) 0.049(5) -0.012(3) 0.008(3) 0.003(3)
C22 0.033(4) 0.041(4) 0.045(4) -0.011(4) -0.001(3) 0.003(3)
C23 0.041(5) 0.086(8) 0.094(8) 0.008(6) -0.031(5) -0.006(5)

loop_
_atom_site_label
_atom_site_type_symbol
_atom_site_fract_x
_atom_site_fract_y
_atom_site_fract_z
_atom_site_U_iso_or_equiv
_atom_site_thermal_displace_type
_atom_site_occupancy
_atom_site_calc_flag
_atom_site_refinement_flags
_atom_site_disorder_group
Mo1 Mo 0.38002(7) 0.16360(2) 0.06548(7) 0.0316(2) Uani 1 d . .
Mo2 Mo 0.55228(7) 0.10845(2) 0.23730(6) 0.0300(2) Uani 1 d . .
S1 S 0.5831(2) 0.21243(6) 0.1304(2) 0.0391(5) Uani 1 d . .
S2 S 0.6736(2) 0.12885(8) -0.1564(2) 0.0446(5) Uani 1 d . .
S3 S 0.3811(2) 0.15719(7) 0.3495(2) 0.0370(5) Uani 1 d . .
O1 O 0.2283(7) 0.0711(2) -0.2070(7) 0.054(2) Uani 1 d . .
O2 O 0.4412(7) 0.0772(3) -0.3085(7) 0.061(2) Uani 1 d . .
O3 O 0.2408(8) 0.0262(2) 0.1265(8) 0.062(2) Uani 1 d . .
O4 O 0.1383(8) 0.0848(2) 0.2332(9) 0.073(2) Uani 1 d . .
O5 O 0.8479(7) 0.1645(2) 0.4594(7) 0.056(2) Uani 1 d . .
O6 O 0.8831(7) 0.2134(2) 0.2698(7) 0.057(2) Uani 1 d . .
C1 C 0.2604(12) 0.2294(3) 0.0186(12) 0.064(3) Uani 1 d . .
H1 H 0.2856(12) 0.2546(3) 0.0710(12) 0.077 Uiso 1 calc R .
C2 C 0.3234(11) 0.2162(3) -0.1205(10) 0.059(3) Uani 1 d . .
H2 H 0.3969(11) 0.2323(3) -0.1674(10) 0.070 Uiso 1 calc R .
C3 C 0.2571(10) 0.1768(3) -0.1698(10) 0.053(2) Uani 1 d . .
H3 H 0.2748(10) 0.1620(3) -0.2532(10) 0.063 Uiso 1 calc R .
C4 C 0.1592(10) 0.1650(3) -0.0659(11) 0.057(3) Uani 1 d . .
H4 H 0.0995(10) 0.1394(3) -0.0705(11) 0.068 Uiso 1 calc R .
C5 C 0.1568(11) 0.1962(5) 0.0529(12) 0.080(4) Uani 1 d . .
H5 H 0.0992(11) 0.1942(5) 0.1329(12) 0.096 Uiso 1 calc R .
C6 C 0.5744(11) 0.0321(3) 0.2327(10) 0.053(2) Uani 1 d . .
H6 H 0.5028(11) 0.0147(3) 0.1820(10) 0.063 Uiso 1 calc R .
C7 C 0.6997(11) 0.0486(3) 0.1783(10) 0.050(2) Uani 1 d . .
H7 H 0.7359(11) 0.0457(3) 0.0881(10) 0.059 Uiso 1 calc R .
C8 C 0.7660(10) 0.0730(3) 0.3014(11) 0.055(2) Uani 1 d . .
H8 H 0.8573(10) 0.0891(3) 0.2976(11) 0.066 Uiso 1 calc R .
C9 C 0.6795(12) 0.0702(3) 0.4303(9) 0.055(2) Uani 1 d . .
H9 H 0.7019(12) 0.0827(3) 0.5183(9) 0.066 Uiso 1 calc R .
C10 C 0.5586(12) 0.0446(3) 0.3866(11) 0.056(2) Uani 1 d . .
H10 H 0.4781(12) 0.0359(3) 0.4419(11) 0.067 Uiso 1 calc R .
C11 C 0.3554(8) 0.0938(3) 0.1050(8) 0.036(2) Uani 1 d . .
C12 C 0.4204(8) 0.0959(2) -0.0445(8) 0.034(2) Uani 1 d . .
C13 C 0.5516(8) 0.1194(2) -0.0112(7) 0.0316(15) Uani 1 d . .
C14 C 0.7842(9) 0.1693(3) -0.0582(10) 0.053(2) Uani 1 d . .
H14A H 0.8215(9) 0.1553(3) 0.0290(10) 0.064 Uiso 1 calc R .
H14B H 0.8747(9) 0.1760(3) -0.1110(10) 0.064 Uiso 1 calc R .
C15 C 0.7133(10) 0.2121(3) -0.0204(9) 0.049(2) Uani 1 d . .
H15A H 0.6546(10) 0.2230(3) -0.1028(9) 0.059 Uiso 1 calc R .
H15B H 0.7964(10) 0.2330(3) 0.0005(9) 0.059 Uiso 1 calc R .
C16 C 0.3671(10) 0.0804(3) -0.2010(9) 0.042(2) Uani 1 d . .
C17 C 0.1725(12) 0.0560(3) -0.3569(10) 0.056(2) Uani 1 d . .
H17A H 0.0640(12) 0.0490(3) -0.3579(10) 0.083 Uiso 1 calc R .
H17B H 0.2296(12) 0.0302(3) -0.3826(10) 0.083 Uiso 1 calc R .
H17C H 0.1894(12) 0.0793(3) -0.4230(10) 0.083 Uiso 1 calc R .
C18 C 0.2340(9) 0.0697(3) 0.1586(9) 0.041(2) Uani 1 d . .
C19 C 0.1332(14) -0.0014(4) 0.1920(14) 0.079(4) Uani 1 d . .
H19A H 0.1475(14) -0.0315(4) 0.1625(14) 0.118 Uiso 1 calc R .
H19B H 0.0296(14) 0.0079(4) 0.1655(14) 0.118 Uiso 1 calc R .
H19C H 0.1495(14) 0.0005(4) 0.2925(14) 0.118 Uiso 1 calc R .
C20 C 0.6577(8) 0.1778(2) 0.2791(8) 0.036(2) Uani 1 d . .
C21 C 0.5617(9) 0.1638(2) 0.3980(9) 0.039(2) Uani 1 d . .
H21 H 0.6027(9) 0.1603(2) 0.4953(9) 0.047 Uiso 1 calc R .
C22 C 0.8067(9) 0.1862(3) 0.3323(8) 0.040(2) Uani 1 d . .
C23 C 0.9925(11) 0.1721(4) 0.5183(13) 0.075(3) Uani 1 d . .
H23A H 1.0062(11) 0.1554(4) 0.6041(13) 0.112 Uiso 1 calc R .
H23B H 1.0044(11) 0.2030(4) 0.5386(13) 0.112 Uiso 1 calc R .
H23C H 1.0687(11) 0.1631(4) 0.4538(13) 0.112 Uiso 1 calc R .

loop_
_atom_type_symbol
_atom_type_description
_atom_type_scat_dispersion_real
_atom_type_scat_dispersion_imag
_atom_type_scat_source
C C 0.0033 0.0016 'International Tables Vol C Tables 4.2.6.8 and 6.1.1.4'
H H 0.0000 0.0000 'International Tables Vol C Tables 4.2.6.8 and 6.1.1.4'
O O 0.0106 0.0060 'International Tables Vol C Tables 4.2.6.8 and 6.1.1.4'
S S 0.1246 0.1234 'International Tables Vol C Tables 4.2.6.8 and 6.1.1.4'
Mo Mo -1.6832 0.6857 'International Tables Vol C Tables 4.2.6.8 and 6.1.1.4'

loop_
_geom_angle_atom_site_label_1
_geom_angle_atom_site_label_2
_geom_angle_atom_site_label_3
_geom_angle
_geom_angle_site_symmetry_1
_geom_angle_site_symmetry_3
_geom_angle_publ_flag
C13 Mo1 C11 61.7(3) . . ?
C13 Mo1 C5 153.1(4) . . ?
C11 Mo1 C5 111.1(5) . . ?
C13 Mo1 C4 114.0(3) . . ?
C11 Mo1 C4 91.6(3) . . ?
C5 Mo1 C4 39.1(4) . . ?
C13 Mo1 C1 142.3(4) . . ?
C11 Mo1 C1 147.4(4) . . ?
C5 Mo1 C1 36.5(5) . . ?
C4 Mo1 C1 60.4(3) . . ?
C13 Mo1 C12 35.1(3) . . ?
C11 Mo1 C12 40.3(3) . . ?
C5 Mo1 C12 121.8(4) . . ?
C4 Mo1 C12 84.7(3) . . ?
C1 Mo1 C12 139.1(3) . . ?
C13 Mo1 S1 87.8(2) . . ?
C11 Mo1 S1 130.3(2) . . ?
C5 Mo1 S1 112.3(4) . . ?
C4 Mo1 S1 137.9(2) . . ?
C1 Mo1 S1 80.1(3) . . ?
C12 Mo1 S1 122.8(2) . . ?
C13 Mo1 C2 106.3(3) . . ?
C11 Mo1 C2 139.1(3) . . ?
C5 Mo1 C2 60.7(4) . . ?
C4 Mo1 C2 55.9(3) . . ?
C1 Mo1 C2 37.4(4) . . ?
C12 Mo1 C2 106.2(3) . . ?
S1 Mo1 C2 84.3(2) . . ?
C13 Mo1 C3 93.9(3) . . ?
C11 Mo1 C3 106.0(3) . . ?
C5 Mo1 C3 62.1(4) . . ?
C4 Mo1 C3 33.7(3) . . ?
C1 Mo1 C3 60.5(3) . . ?
C12 Mo1 C3 78.6(3) . . ?
S1 Mo1 C3 114.8(2) . . ?
C2 Mo1 C3 33.2(3) . . ?
C13 Mo1 S3 108.9(2) . . ?
C11 Mo1 S3 75.6(2) . . ?
C5 Mo1 S3 92.7(3) . . ?
C4 Mo1 S3 121.5(3) . . ?
C1 Mo1 S3 103.8(3) . . ?
C12 Mo1 S3 113.0(2) . . ?
S1 Mo1 S3 79.45(8) . . ?
C2 Mo1 S3 140.3(3) . . ?
C3 Mo1 S3 154.0(2) . . ?
C13 Mo1 Mo2 57.1(2) . . ?
C11 Mo1 Mo2 49.6(2) . . ?
C5 Mo1 Mo2 140.5(3) . . ?
C4 Mo1 Mo2 140.8(2) . . ?
C1 Mo1 Mo2 151.9(3) . . ?
C12 Mo1 Mo2 69.1(2) . . ?
S1 Mo1 Mo2 81.26(7) . . ?
C2 Mo1 Mo2 158.2(2) . . ?
C3 Mo1 Mo2 147.4(2) . . ?
S3 Mo1 Mo2 51.90(5) . . ?
C11 Mo2 C8 134.8(4) . . ?
C11 Mo2 C21 123.9(3) . . ?
C8 Mo2 C21 99.9(4) . . ?
C11 Mo2 C7 97.5(3) . . ?
C8 Mo2 C7 38.2(4) . . ?
C21 Mo2 C7 138.1(3) . . ?
C11 Mo2 C20 126.2(3) . . ?
C8 Mo2 C20 94.4(3) . . ?
C21 Mo2 C20 38.1(3) . . ?
C7 Mo2 C20 122.5(3) . . ?
C11 Mo2 C6 81.1(3) . . ?
C8 Mo2 C6 56.6(4) . . ?
C21 Mo2 C6 138.5(3) . . ?
C7 Mo2 C6 33.2(3) . . ?
C20 Mo2 C6 151.0(3) . . ?
C11 Mo2 S3 84.0(2) . . ?
C8 Mo2 S3 135.4(3) . . ?
C21 Mo2 S3 40.7(2) . . ?
C7 Mo2 S3 164.2(2) . . ?
C20 Mo2 S3 67.0(2) . . ?
C6 Mo2 S3 132.9(2) . . ?
C11 Mo2 C13 58.4(3) . . ?
C8 Mo2 C13 107.7(3) . . ?
C21 Mo2 C13 124.3(3) . . ?
C7 Mo2 C13 80.9(3) . . ?
C20 Mo2 C13 91.5(3) . . ?
C6 Mo2 C13 96.6(3) . . ?
S3 Mo2 C13 112.7(2) . . ?
C11 Mo2 C9 133.0(3) . . ?
C8 Mo2 C9 37.0(3) . . ?
C21 Mo2 C9 80.8(3) . . ?
C7 Mo2 C9 64.3(3) . . ?
C20 Mo2 C9 98.3(3) . . ?
C6 Mo2 C9 59.8(3) . . ?
S3 Mo2 C9 103.2(2) . . ?
C13 Mo2 C9 143.7(3) . . ?
C11 Mo2 C10 100.3(3) . . ?
C8 Mo2 C10 56.4(3) . . ?
C21 Mo2 C10 101.4(3) . . ?
C7 Mo2 C10 60.8(3) . . ?
C20 Mo2 C10 129.2(3) . . ?
C6 Mo2 C10 37.7(3) . . ?
S3 Mo2 C10 103.4(2) . . ?
C13 Mo2 C10 134.2(3) . . ?
C9 Mo2 C10 32.8(4) . . ?
C11 Mo2 Mo1 51.0(2) . . ?
C8 Mo2 Mo1 153.2(2) . . ?
C21 Mo2 Mo1 87.3(2) . . ?
C7 Mo2 Mo1 129.0(2) . . ?
C20 Mo2 Mo1 75.4(2) . . ?
C6 Mo2 Mo1 129.9(2) . . ?
S3 Mo2 Mo1 63.62(6) . . ?
C13 Mo2 Mo1 49.2(2) . . ?
C9 Mo2 Mo1 166.7(2) . . ?
C10 Mo2 Mo1 147.6(3) . . ?
C20 S1 C15 112.6(4) . . ?
C20 S1 Mo1 94.1(3) . . ?
C15 S1 Mo1 105.4(3) . . ?
C14 S2 C13 91.5(4) . . ?
C21 S3 Mo2 65.9(3) . . ?
C21 S3 Mo1 103.4(3) . . ?
Mo2 S3 Mo1 64.48(6) . . ?
C16 O1 C17 111.7(7) . . ?
C18 O3 C19 116.0(7) . . ?
C23 O5 C22 117.6(8) . . ?
C5 C1 C2 106.2(9) . . ?
C5 C1 Mo1 67.4(6) . . ?
C2 C1 Mo1 76.2(5) . . ?
C3 C2 C1 111.2(9) . . ?
C3 C2 Mo1 75.4(5) . . ?
C1 C2 Mo1 66.4(5) . . ?
C4 C3 C2 103.8(8) . . ?
C4 C3 Mo1 63.9(5) . . ?
C2 C3 Mo1 71.4(5) . . ?
C3 C4 C5 114.5(9) . . ?
C3 C4 Mo1 82.4(5) . . ?
C5 C4 Mo1 68.0(5) . . ?
C1 C5 C4 104.4(9) . . ?
C1 C5 Mo1 76.1(5) . . ?
C4 C5 Mo1 72.8(5) . . ?
C7 C6 C10 113.3(9) . . ?
C7 C6 Mo2 72.6(5) . . ?
C10 C6 Mo2 74.0(5) . . ?
C6 C7 C8 99.9(8) . . ?
C6 C7 Mo2 74.2(5) . . ?
C8 C7 Mo2 67.2(4) . . ?
C9 C8 C7 116.1(9) . . ?
C9 C8 Mo2 78.7(5) . . ?
C7 C8 Mo2 74.6(5) . . ?
C10 C9 C8 101.1(8) . . ?
C10 C9 Mo2 73.8(5) . . ?
C8 C9 Mo2 64.3(4) . . ?
C9 C10 C6 109.5(8) . . ?
C9 C10 Mo2 73.4(5) . . ?
C6 C10 Mo2 68.3(4) . . ?
C18 C11 C12 131.8(7) . . ?
C18 C11 Mo2 119.4(6) . . ?
C12 C11 Mo2 102.7(5) . . ?
C18 C11 Mo1 131.2(6) . . ?
C12 C11 Mo1 76.0(4) . . ?
Mo2 C11 Mo1 79.4(3) . . ?
C13 C12 C11 98.1(6) . . ?
C13 C12 C16 124.5(6) . . ?
C11 C12 C16 137.2(7) . . ?
C13 C12 Mo1 65.1(4) . . ?
C11 C12 Mo1 63.7(4) . . ?
C16 C12 Mo1 129.1(5) . . ?
C12 C13 S2 114.6(5) . . ?
C12 C13 Mo1 79.8(4) . . ?
S2 C13 Mo1 126.9(4) . . ?
C12 C13 Mo2 96.9(5) . . ?
S2 C13 Mo2 143.9(4) . . ?
Mo1 C13 Mo2 73.7(2) . . ?
C15 C14 S2 120.4(6) . . ?
C14 C15 S1 117.6(6) . . ?
O1 C16 O2 119.1(8) . . ?
O1 C16 C12 110.2(7) . . ?
O2 C16 C12 130.6(8) . . ?
O4 C18 O3 122.7(7) . . ?
O4 C18 C11 124.5(8) . . ?
O3 C18 C11 112.7(7) . . ?
C22 C20 C21 108.5(7) . . ?
C22 C20 S1 117.2(6) . . ?
C21 C20 S1 123.5(5) . . ?
C22 C20 Mo2 125.6(6) . . ?
C21 C20 Mo2 69.2(4) . . ?
S1 C20 Mo2 105.2(4) . . ?
C20 C21 S3 112.5(6) . . ?
C20 C21 Mo2 72.7(4) . . ?
S3 C21 Mo2 73.4(3) . . ?
O6 C22 C20 117.4(8) . . ?
O6 C22 O5 127.6(7) . . ?
C20 C22 O5 114.8(7) . . ?

loop_
_geom_bond_atom_site_label_1
_geom_bond_atom_site_label_2
_geom_bond_distance
_geom_bond_site_symmetry_2
_geom_bond_publ_flag
Mo1 C13 2.149(7) . ?
Mo1 C11 2.154(8) . ?
Mo1 C5 2.163(9) . ?
Mo1 C4 2.229(9) . ?
Mo1 C1 2.275(9) . ?
Mo1 C12 2.331(7) . ?
Mo1 S1 2.352(2) . ?
Mo1 C2 2.410(8) . ?
Mo1 C3 2.460(9) . ?
Mo1 S3 2.705(2) . ?
Mo1 Mo2 2.7245(14) . ?
Mo2 C11 2.111(8) . ?
Mo2 C8 2.195(8) . ?
Mo2 C21 2.263(7) . ?
Mo2 C7 2.297(8) . ?
Mo2 C20 2.311(8) . ?
Mo2 C6 2.315(8) . ?
Mo2 S3 2.376(2) . ?
Mo2 C13 2.383(7) . ?
Mo2 C9 2.390(9) . ?
Mo2 C10 2.395(9) . ?
S1 C20 1.850(8) . ?
S1 C15 1.863(8) . ?
S2 C14 1.786(10) . ?
S2 C13 1.800(7) . ?
S3 C21 1.617(9) . ?
O1 C16 1.230(10) . ?
O1 C17 1.550(11) . ?
O2 C16 1.235(10) . ?
O3 C18 1.351(10) . ?
O3 C19 1.417(10) . ?
O4 C18 1.205(10) . ?
O5 C23 1.363(11) . ?
O5 C22 1.406(10) . ?
O6 C22 1.224(10) . ?
C1 C5 1.39(2) . ?
C1 C2 1.51(2) . ?
C2 C3 1.392(14) . ?
C3 C4 1.377(14) . ?
C4 C5 1.47(2) . ?
C6 C7 1.319(13) . ?
C6 C10 1.522(14) . ?
C7 C8 1.473(14) . ?
C8 C9 1.468(13) . ?
C9 C10 1.349(15) . ?
C11 C18 1.394(10) . ?
C11 C12 1.554(10) . ?
C12 C13 1.361(10) . ?
C12 C16 1.606(11) . ?
C14 C15 1.483(14) . ?
C20 C22 1.384(11) . ?
C20 C21 1.494(10) . ?

loop_
_geom_torsion_atom_site_label_1
_geom_torsion_atom_site_label_2
_geom_torsion_atom_site_label_3
_geom_torsion_atom_site_label_4
_geom_torsion
_geom_torsion_site_symmetry_1
_geom_torsion_site_symmetry_2
_geom_torsion_site_symmetry_3
_geom_torsion_site_symmetry_4
_geom_torsion_publ_flag
C13 Mo1 Mo2 C11 -79.0(3) . . . . ?
C11 Mo1 Mo2 C11 0.0 . . . . ?
C5 Mo1 Mo2 C11 73.3(7) . . . . ?
C4 Mo1 Mo2 C11 9.6(5) . . . . ?
C1 Mo1 Mo2 C11 138.9(7) . . . . ?
C12 Mo1 Mo2 C11 -41.7(3) . . . . ?
S1 Mo1 Mo2 C11 -172.0(3) . . . . ?
C2 Mo1 Mo2 C11 -123.0(8) . . . . ?
C3 Mo1 Mo2 C11 -48.7(5) . . . . ?
S3 Mo1 Mo2 C11 104.6(3) . . . . ?
C13 Mo1 Mo2 C8 35.1(7) . . . . ?
C11 Mo1 Mo2 C8 114.1(7) . . . . ?
C5 Mo1 Mo2 C8 -172.6(9) . . . . ?
C4 Mo1 Mo2 C8 123.7(8) . . . . ?
C1 Mo1 Mo2 C8 -107.0(9) . . . . ?
C12 Mo1 Mo2 C8 72.4(6) . . . . ?
S1 Mo1 Mo2 C8 -57.9(6) . . . . ?
C2 Mo1 Mo2 C8 -8.9(9) . . . . ?
C3 Mo1 Mo2 C8 65.4(8) . . . . ?
S3 Mo1 Mo2 C8 -141.3(6) . . . . ?
C13 Mo1 Mo2 C21 141.9(3) . . . . ?
C11 Mo1 Mo2 C21 -139.2(3) . . . . ?
C5 Mo1 Mo2 C21 -65.8(7) . . . . ?
C4 Mo1 Mo2 C21 -129.6(5) . . . . ?
C1 Mo1 Mo2 C21 -0.2(7) . . . . ?
C12 Mo1 Mo2 C21 179.1(3) . . . . ?
S1 Mo1 Mo2 C21 48.8(2) . . . . ?
C2 Mo1 Mo2 C21 97.8(7) . . . . ?
C3 Mo1 Mo2 C21 172.1(5) . . . . ?
S3 Mo1 Mo2 C21 -34.6(2) . . . . ?
C13 Mo1 Mo2 C7 -15.0(4) . . . . ?
C11 Mo1 Mo2 C7 63.9(4) . . . . ?
C5 Mo1 Mo2 C7 137.3(7) . . . . ?
C4 Mo1 Mo2 C7 73.5(6) . . . . ?
C1 Mo1 Mo2 C7 -157.2(7) . . . . ?
C12 Mo1 Mo2 C7 22.2(4) . . . . ?
S1 Mo1 Mo2 C7 -108.1(3) . . . . ?
C2 Mo1 Mo2 C7 -59.1(8) . . . . ?
C3 Mo1 Mo2 C7 15.2(5) . . . . ?
S3 Mo1 Mo2 C7 168.5(3) . . . . ?
C13 Mo1 Mo2 C20 105.2(3) . . . . ?
C11 Mo1 Mo2 C20 -175.9(3) . . . . ?
C5 Mo1 Mo2 C20 -102.5(7) . . . . ?
C4 Mo1 Mo2 C20 -166.3(5) . . . . ?
C1 Mo1 Mo2 C20 -37.0(7) . . . . ?
C12 Mo1 Mo2 C20 142.4(3) . . . . ?
S1 Mo1 Mo2 C20 12.1(2) . . . . ?
C2 Mo1 Mo2 C20 61.1(7) . . . . ?
C3 Mo1 Mo2 C20 135.4(5) . . . . ?
S3 Mo1 Mo2 C20 -71.3(2) . . . . ?
C13 Mo1 Mo2 C6 -58.5(4) . . . . ?
C11 Mo1 Mo2 C6 20.5(4) . . . . ?
C5 Mo1 Mo2 C6 93.8(7) . . . . ?
C4 Mo1 Mo2 C6 30.1(5) . . . . ?
C1 Mo1 Mo2 C6 159.4(7) . . . . ?
C12 Mo1 Mo2 C6 -21.2(4) . . . . ?
S1 Mo1 Mo2 C6 -151.5(3) . . . . ?
C2 Mo1 Mo2 C6 -102.6(8) . . . . ?
C3 Mo1 Mo2 C6 -28.2(5) . . . . ?
S3 Mo1 Mo2 C6 125.1(3) . . . . ?
C13 Mo1 Mo2 S3 176.4(2) . . . . ?
C11 Mo1 Mo2 S3 -104.6(3) . . . . ?
C5 Mo1 Mo2 S3 -31.3(6) . . . . ?
C4 Mo1 Mo2 S3 -95.0(4) . . . . ?
C1 Mo1 Mo2 S3 34.3(7) . . . . ?
C12 Mo1 Mo2 S3 -146.3(2) . . . . ?
S1 Mo1 Mo2 S3 83.40(8) . . . . ?
C2 Mo1 Mo2 S3 132.3(7) . . . . ?
C3 Mo1 Mo2 S3 -153.3(4) . . . . ?
S3 Mo1 Mo2 S3 0.0 . . . . ?
C13 Mo1 Mo2 C13 0.0 . . . . ?
C11 Mo1 Mo2 C13 79.0(3) . . . . ?
C5 Mo1 Mo2 C13 152.3(7) . . . . ?
C4 Mo1 Mo2 C13 88.5(5) . . . . ?
C1 Mo1 Mo2 C13 -142.1(7) . . . . ?
C12 Mo1 Mo2 C13 37.2(3) . . . . ?
S1 Mo1 Mo2 C13 -93.0(2) . . . . ?
C2 Mo1 Mo2 C13 -44.1(8) . . . . ?
C3 Mo1 Mo2 C13 30.3(5) . . . . ?
S3 Mo1 Mo2 C13 -176.4(2) . . . . ?
C13 Mo1 Mo2 C9 168.0(12) . . . . ?
C11 Mo1 Mo2 C9 -113.1(12) . . . . ?
C5 Mo1 Mo2 C9 -39.7(14) . . . . ?
C4 Mo1 Mo2 C9 -103.5(13) . . . . ?
C1 Mo1 Mo2 C9 25.9(14) . . . . ?
C12 Mo1 Mo2 C9 -154.8(12) . . . . ?
S1 Mo1 Mo2 C9 75.0(12) . . . . ?
C2 Mo1 Mo2 C9 123.9(14) . . . . ?
C3 Mo1 Mo2 C9 -161.8(13) . . . . ?
S3 Mo1 Mo2 C9 -8.4(12) . . . . ?
C13 Mo1 Mo2 C10 -111.0(5) . . . . ?
C11 Mo1 Mo2 C10 -32.1(5) . . . . ?
C5 Mo1 Mo2 C10 41.3(8) . . . . ?
C4 Mo1 Mo2 C10 -22.5(6) . . . . ?
C1 Mo1 Mo2 C10 106.9(8) . . . . ?
C12 Mo1 Mo2 C10 -73.8(5) . . . . ?
S1 Mo1 Mo2 C10 156.0(4) . . . . ?
C2 Mo1 Mo2 C10 -155.1(8) . . . . ?
C3 Mo1 Mo2 C10 -80.8(6) . . . . ?
S3 Mo1 Mo2 C10 72.5(4) . . . . ?
C13 Mo1 S1 C20 -71.8(3) . . . . ?
C11 Mo1 S1 C20 -22.8(4) . . . . ?
C5 Mo1 S1 C20 126.5(4) . . . . ?
C4 Mo1 S1 C20 163.8(5) . . . . ?
C1 Mo1 S1 C20 144.0(4) . . . . ?
C12 Mo1 S1 C20 -72.8(3) . . . . ?
C2 Mo1 S1 C20 -178.5(3) . . . . ?
C3 Mo1 S1 C20 -165.1(3) . . . . ?
S3 Mo1 S1 C20 37.9(2) . . . . ?
Mo2 Mo1 S1 C20 -14.8(2) . . . . ?
C13 Mo1 S1 C15 42.9(4) . . . . ?
C11 Mo1 S1 C15 92.0(4) . . . . ?
C5 Mo1 S1 C15 -118.7(5) . . . . ?
C4 Mo1 S1 C15 -81.5(5) . . . . ?
C1 Mo1 S1 C15 -101.2(4) . . . . ?
C12 Mo1 S1 C15 42.0(4) . . . . ?
C2 Mo1 S1 C15 -63.7(4) . . . . ?
C3 Mo1 S1 C15 -50.3(4) . . . . ?
S3 Mo1 S1 C15 152.6(3) . . . . ?
Mo2 Mo1 S1 C15 100.0(3) . . . . ?
C11 Mo2 S3 C21 -168.8(4) . . . . ?
C8 Mo2 S3 C21 36.6(5) . . . . ?
C21 Mo2 S3 C21 0.0 . . . . ?
C7 Mo2 S3 C21 94.8(10) . . . . ?
C20 Mo2 S3 C21 -35.2(4) . . . . ?
C6 Mo2 S3 C21 119.2(5) . . . . ?
C13 Mo2 S3 C21 -116.8(4) . . . . ?
C9 Mo2 S3 C21 58.3(4) . . . . ?
C10 Mo2 S3 C21 92.0(4) . . . . ?
Mo1 Mo2 S3 C21 -119.7(3) . . . . ?
C11 Mo2 S3 Mo1 -49.1(2) . . . . ?
C8 Mo2 S3 Mo1 156.3(4) . . . . ?
C21 Mo2 S3 Mo1 119.7(3) . . . . ?
C7 Mo2 S3 Mo1 -145.5(9) . . . . ?
C20 Mo2 S3 Mo1 84.5(2) . . . . ?
C6 Mo2 S3 Mo1 -121.1(3) . . . . ?
C13 Mo2 S3 Mo1 2.9(2) . . . . ?
C9 Mo2 S3 Mo1 178.0(3) . . . . ?
C10 Mo2 S3 Mo1 -148.3(3) . . . . ?
Mo1 Mo2 S3 Mo1 0.0 . . . . ?
C13 Mo1 S3 C21 51.4(3) . . . . ?
C11 Mo1 S3 C21 104.2(3) . . . . ?
C5 Mo1 S3 C21 -144.7(5) . . . . ?
C4 Mo1 S3 C21 -173.0(4) . . . . ?
C1 Mo1 S3 C21 -109.5(4) . . . . ?
C12 Mo1 S3 C21 88.8(3) . . . . ?
S1 Mo1 S3 C21 -32.5(3) . . . . ?
C2 Mo1 S3 C21 -100.0(5) . . . . ?
C3 Mo1 S3 C21 -158.8(6) . . . . ?
Mo2 Mo1 S3 C21 54.6(3) . . . . ?
C13 Mo1 S3 Mo2 -3.2(2) . . . . ?
C11 Mo1 S3 Mo2 49.6(2) . . . . ?
C5 Mo1 S3 Mo2 160.7(4) . . . . ?
C4 Mo1 S3 Mo2 132.4(3) . . . . ?
C1 Mo1 S3 Mo2 -164.1(3) . . . . ?
C12 Mo1 S3 Mo2 34.2(2) . . . . ?
S1 Mo1 S3 Mo2 -87.12(7) . . . . ?
C2 Mo1 S3 Mo2 -154.6(4) . . . . ?
C3 Mo1 S3 Mo2 146.6(5) . . . . ?
Mo2 Mo1 S3 Mo2 0.0 . . . . ?
C13 Mo1 C1 C5 134.7(7) . . . . ?
C11 Mo1 C1 C5 9.1(11) . . . . ?
C5 Mo1 C1 C5 0.0 . . . . ?
C4 Mo1 C1 C5 43.0(7) . . . . ?
C12 Mo1 C1 C5 78.1(9) . . . . ?
S1 Mo1 C1 C5 -152.1(7) . . . . ?
C2 Mo1 C1 C5 114.4(9) . . . . ?
C3 Mo1 C1 C5 81.9(7) . . . . ?
S3 Mo1 C1 C5 -75.6(7) . . . . ?
Mo2 Mo1 C1 C5 -102.8(8) . . . . ?
C13 Mo1 C1 C2 20.3(8) . . . . ?
C11 Mo1 C1 C2 -105.3(8) . . . . ?
C5 Mo1 C1 C2 -114.4(9) . . . . ?
C4 Mo1 C1 C2 -71.4(6) . . . . ?
C12 Mo1 C1 C2 -36.3(8) . . . . ?
S1 Mo1 C1 C2 93.5(6) . . . . ?
C2 Mo1 C1 C2 0.000(1) . . . . ?
C3 Mo1 C1 C2 -32.5(5) . . . . ?
S3 Mo1 C1 C2 170.0(5) . . . . ?
Mo2 Mo1 C1 C2 142.8(5) . . . . ?
C5 C1 C2 C3 1.3(10) . . . . ?
Mo1 C1 C2 C3 62.4(7) . . . . ?
C5 C1 C2 Mo1 -61.1(6) . . . . ?
Mo1 C1 C2 Mo1 0.0 . . . . ?
C13 Mo1 C2 C3 71.4(6) . . . . ?
C11 Mo1 C2 C3 6.1(8) . . . . ?
C5 Mo1 C2 C3 -83.0(7) . . . . ?
C4 Mo1 C2 C3 -36.9(6) . . . . ?
C1 Mo1 C2 C3 -121.4(8) . . . . ?
C12 Mo1 C2 C3 34.8(6) . . . . ?
S1 Mo1 C2 C3 157.4(6) . . . . ?
C3 Mo1 C2 C3 0.000(1) . . . . ?
S3 Mo1 C2 C3 -136.7(5) . . . . ?
Mo2 Mo1 C2 C3 108.9(7) . . . . ?
C13 Mo1 C2 C1 -167.2(5) . . . . ?
C11 Mo1 C2 C1 127.4(6) . . . . ?
C5 Mo1 C2 C1 38.4(6) . . . . ?
C4 Mo1 C2 C1 84.5(6) . . . . ?
C1 Mo1 C2 C1 0.000(2) . . . . ?
C12 Mo1 C2 C1 156.2(6) . . . . ?
S1 Mo1 C2 C1 -81.2(6) . . . . ?
C3 Mo1 C2 C1 121.4(8) . . . . ?
S3 Mo1 C2 C1 -15.3(7) . . . . ?
Mo2 Mo1 C2 C1 -129.7(7) . . . . ?
C1 C2 C3 C4 -1.1(10) . . . . ?
Mo1 C2 C3 C4 55.9(6) . . . . ?
C1 C2 C3 Mo1 -57.1(6) . . . . ?
Mo1 C2 C3 Mo1 0.0 . . . . ?
C13 Mo1 C3 C4 129.4(6) . . . . ?
C11 Mo1 C3 C4 67.7(6) . . . . ?
C5 Mo1 C3 C4 -38.1(7) . . . . ?
C4 Mo1 C3 C4 0.0 . . . . ?
C1 Mo1 C3 C4 -79.8(7) . . . . ?
C12 Mo1 C3 C4 97.6(6) . . . . ?
S1 Mo1 C3 C4 -141.3(5) . . . . ?
C2 Mo1 C3 C4 -116.4(8) . . . . ?
S3 Mo1 C3 C4 -22.1(9) . . . . ?
Mo2 Mo1 C3 C4 104.3(6) . . . . ?
C13 Mo1 C3 C2 -114.2(6) . . . . ?
C11 Mo1 C3 C2 -175.9(6) . . . . ?
C5 Mo1 C3 C2 78.3(7) . . . . ?
C4 Mo1 C3 C2 116.4(8) . . . . ?
C1 Mo1 C3 C2 36.5(6) . . . . ?
C12 Mo1 C3 C2 -146.0(6) . . . . ?
S1 Mo1 C3 C2 -24.9(6) . . . . ?
C2 Mo1 C3 C2 0.000(2) . . . . ?
S3 Mo1 C3 C2 94.2(7) . . . . ?
Mo2 Mo1 C3 C2 -139.3(5) . . . . ?
C2 C3 C4 C5 0.6(10) . . . . ?
Mo1 C3 C4 C5 61.6(7) . . . . ?
C2 C3 C4 Mo1 -61.0(6) . . . . ?
Mo1 C3 C4 Mo1 0.0 . . . . ?
C13 Mo1 C4 C3 -57.6(6) . . . . ?
C11 Mo1 C4 C3 -117.1(6) . . . . ?
C5 Mo1 C4 C3 120.3(9) . . . . ?
C1 Mo1 C4 C3 80.4(7) . . . . ?
C12 Mo1 C4 C3 -77.4(6) . . . . ?
S1 Mo1 C4 C3 57.9(7) . . . . ?
C2 Mo1 C4 C3 36.3(6) . . . . ?
C3 Mo1 C4 C3 0.0 . . . . ?
S3 Mo1 C4 C3 168.8(5) . . . . ?
Mo2 Mo1 C4 C3 -124.4(5) . . . . ?
C13 Mo1 C4 C5 -178.0(7) . . . . ?
C11 Mo1 C4 C5 122.5(7) . . . . ?
C5 Mo1 C4 C5 0.000(1) . . . . ?
C1 Mo1 C4 C5 -39.9(7) . . . . ?
C12 Mo1 C4 C5 162.3(7) . . . . ?
S1 Mo1 C4 C5 -62.4(8) . . . . ?
C2 Mo1 C4 C5 -84.0(8) . . . . ?
C3 Mo1 C4 C5 -120.3(9) . . . . ?
S3 Mo1 C4 C5 48.5(7) . . . . ?
Mo2 Mo1 C4 C5 115.2(7) . . . . ?
C2 C1 C5 C4 -0.8(9) . . . . ?
Mo1 C1 C5 C4 -67.8(6) . . . . ?
C2 C1 C5 Mo1 67.0(6) . . . . ?
Mo1 C1 C5 Mo1 0.0 . . . . ?
C3 C4 C5 C1 0.1(11) . . . . ?
Mo1 C4 C5 C1 70.2(6) . . . . ?
C3 C4 C5 Mo1 -70.1(7) . . . . ?
Mo1 C4 C5 Mo1 0.0 . . . . ?
C13 Mo1 C5 C1 -106.0(11) . . . . ?
C11 Mo1 C5 C1 -174.8(6) . . . . ?
C4 Mo1 C5 C1 -110.1(9) . . . . ?
C1 Mo1 C5 C1 0.0 . . . . ?
C12 Mo1 C5 C1 -131.0(7) . . . . ?
S1 Mo1 C5 C1 29.9(7) . . . . ?
C2 Mo1 C5 C1 -39.4(6) . . . . ?
C3 Mo1 C5 C1 -77.3(7) . . . . ?
S3 Mo1 C5 C1 109.6(6) . . . . ?
Mo2 Mo1 C5 C1 133.8(6) . . . . ?
C13 Mo1 C5 C4 4.1(14) . . . . ?
C11 Mo1 C5 C4 -64.6(7) . . . . ?
C4 Mo1 C5 C4 0.0 . . . . ?
C1 Mo1 C5 C4 110.1(9) . . . . ?
C12 Mo1 C5 C4 -20.9(8) . . . . ?
S1 Mo1 C5 C4 140.0(6) . . . . ?
C2 Mo1 C5 C4 70.8(6) . . . . ?
C3 Mo1 C5 C4 32.8(6) . . . . ?
S3 Mo1 C5 C4 -140.2(6) . . . . ?
Mo2 Mo1 C5 C4 -116.1(6) . . . . ?
C11 Mo2 C6 C7 118.6(6) . . . . ?
C8 Mo2 C6 C7 -44.7(6) . . . . ?
C21 Mo2 C6 C7 -108.9(6) . . . . ?
C7 Mo2 C6 C7 0.0 . . . . ?
C20 Mo2 C6 C7 -43.2(9) . . . . ?
S3 Mo2 C6 C7 -168.2(5) . . . . ?
C13 Mo2 C6 C7 62.2(6) . . . . ?
C9 Mo2 C6 C7 -88.4(7) . . . . ?
C10 Mo2 C6 C7 -121.4(9) . . . . ?
Mo1 Mo2 C6 C7 102.7(6) . . . . ?
C11 Mo2 C6 C10 -119.9(6) . . . . ?
C8 Mo2 C6 C10 76.7(6) . . . . ?
C21 Mo2 C6 C10 12.5(8) . . . . ?
C7 Mo2 C6 C10 121.4(9) . . . . ?
C20 Mo2 C6 C10 78.3(8) . . . . ?
S3 Mo2 C6 C10 -46.7(7) . . . . ?
C13 Mo2 C6 C10 -176.4(5) . . . . ?
C9 Mo2 C6 C10 33.0(5) . . . . ?
C10 Mo2 C6 C10 0.000(2) . . . . ?
Mo1 Mo2 C6 C10 -135.9(5) . . . . ?
C10 C6 C7 C8 -0.6(9) . . . . ?
Mo2 C6 C7 C8 62.7(5) . . . . ?
C10 C6 C7 Mo2 -63.3(6) . . . . ?
Mo2 C6 C7 Mo2 0.0 . . . . ?
C11 Mo2 C7 C6 -61.0(6) . . . . ?
C8 Mo2 C7 C6 108.3(8) . . . . ?
C21 Mo2 C7 C6 110.2(7) . . . . ?
C20 Mo2 C7 C6 156.8(6) . . . . ?
C6 Mo2 C7 C6 0.0 . . . . ?
S3 Mo2 C7 C6 33.5(13) . . . . ?
C13 Mo2 C7 C6 -117.2(6) . . . . ?
C9 Mo2 C7 C6 73.5(6) . . . . ?
C10 Mo2 C7 C6 36.7(6) . . . . ?
Mo1 Mo2 C7 C6 -105.7(6) . . . . ?
C11 Mo2 C7 C8 -169.3(5) . . . . ?
C8 Mo2 C7 C8 0.000(2) . . . . ?
C21 Mo2 C7 C8 1.9(7) . . . . ?
C20 Mo2 C7 C8 48.5(6) . . . . ?
C6 Mo2 C7 C8 -108.3(8) . . . . ?
S3 Mo2 C7 C8 -74.8(11) . . . . ?
C13 Mo2 C7 C8 134.5(5) . . . . ?
C9 Mo2 C7 C8 -34.8(5) . . . . ?
C10 Mo2 C7 C8 -71.6(6) . . . . ?
Mo1 Mo2 C7 C8 146.0(4) . . . . ?
C6 C7 C8 C9 0.8(9) . . . . ?
Mo2 C7 C8 C9 68.8(6) . . . . ?
C6 C7 C8 Mo2 -68.0(5) . . . . ?
Mo2 C7 C8 Mo2 0.0 . . . . ?
C11 Mo2 C8 C9 -106.3(6) . . . . ?
C21 Mo2 C8 C9 59.9(6) . . . . ?
C7 Mo2 C8 C9 -121.4(8) . . . . ?
C20 Mo2 C8 C9 98.0(6) . . . . ?
C6 Mo2 C8 C9 -82.8(6) . . . . ?
S3 Mo2 C8 C9 36.7(7) . . . . ?
C13 Mo2 C8 C9 -169.0(5) . . . . ?
C9 Mo2 C8 C9 0.000(2) . . . . ?
C10 Mo2 C8 C9 -37.2(6) . . . . ?
Mo1 Mo2 C8 C9 163.8(5) . . . . ?
C11 Mo2 C8 C7 15.1(7) . . . . ?
C21 Mo2 C8 C7 -178.7(5) . . . . ?
C7 Mo2 C8 C7 0.0 . . . . ?
C20 Mo2 C8 C7 -140.7(5) . . . . ?
C6 Mo2 C8 C7 38.6(5) . . . . ?
S3 Mo2 C8 C7 158.0(4) . . . . ?
C13 Mo2 C8 C7 -47.7(6) . . . . ?
C9 Mo2 C8 C7 121.4(8) . . . . ?
C10 Mo2 C8 C7 84.1(6) . . . . ?
Mo1 Mo2 C8 C7 -74.9(8) . . . . ?
C7 C8 C9 C10 -0.7(9) . . . . ?
Mo2 C8 C9 C10 65.8(6) . . . . ?
C7 C8 C9 Mo2 -66.5(6) . . . . ?
Mo2 C8 C9 Mo2 0.000(1) . . . . ?
C11 Mo2 C9 C10 0.0(7) . . . . ?
C8 Mo2 C9 C10 -111.3(8) . . . . ?
C21 Mo2 C9 C10 128.4(6) . . . . ?
C7 Mo2 C9 C10 -75.4(6) . . . . ?
C20 Mo2 C9 C10 162.4(5) . . . . ?
C6 Mo2 C9 C10 -38.0(5) . . . . ?
S3 Mo2 C9 C10 94.2(5) . . . . ?
C13 Mo2 C9 C10 -93.5(7) . . . . ?
C10 Mo2 C9 C10 0.0 . . . . ?
Mo1 Mo2 C9 C10 102.0(12) . . . . ?
C11 Mo2 C9 C8 111.3(6) . . . . ?
C8 Mo2 C9 C8 0.000(2) . . . . ?
C21 Mo2 C9 C8 -120.3(6) . . . . ?
C7 Mo2 C9 C8 35.9(6) . . . . ?
C20 Mo2 C9 C8 -86.3(6) . . . . ?
C6 Mo2 C9 C8 73.3(6) . . . . ?
S3 Mo2 C9 C8 -154.5(5) . . . . ?
C13 Mo2 C9 C8 17.8(9) . . . . ?
C10 Mo2 C9 C8 111.3(8) . . . . ?
Mo1 Mo2 C9 C8 -146.7(10) . . . . ?
C8 C9 C10 C6 0.3(9) . . . . ?
Mo2 C9 C10 C6 59.1(6) . . . . ?
C8 C9 C10 Mo2 -58.8(5) . . . . ?
Mo2 C9 C10 Mo2 0.0 . . . . ?
C7 C6 C10 C9 0.3(11) . . . . ?
Mo2 C6 C10 C9 -62.2(7) . . . . ?
C7 C6 C10 Mo2 62.5(6) . . . . ?
Mo2 C6 C10 Mo2 0.000(1) . . . . ?
C11 Mo2 C10 C9 -180.0(5) . . . . ?
C8 Mo2 C10 C9 42.3(6) . . . . ?
C21 Mo2 C10 C9 -52.1(6) . . . . ?
C7 Mo2 C10 C9 87.1(6) . . . . ?
C20 Mo2 C10 C9 -22.7(7) . . . . ?
C6 Mo2 C10 C9 119.5(8) . . . . ?
S3 Mo2 C10 C9 -93.7(5) . . . . ?
C13 Mo2 C10 C9 124.5(6) . . . . ?
C9 Mo2 C10 C9 0.0 . . . . ?
Mo1 Mo2 C10 C9 -155.2(4) . . . . ?
C11 Mo2 C10 C6 60.5(6) . . . . ?
C8 Mo2 C10 C6 -77.2(6) . . . . ?
C21 Mo2 C10 C6 -171.6(5) . . . . ?
C7 Mo2 C10 C6 -32.4(5) . . . . ?
C20 Mo2 C10 C6 -142.2(5) . . . . ?
C6 Mo2 C10 C6 0.000(1) . . . . ?
S3 Mo2 C10 C6 146.7(5) . . . . ?
C13 Mo2 C10 C6 5.0(7) . . . . ?
C9 Mo2 C10 C6 -119.5(8) . . . . ?
Mo1 Mo2 C10 C6 85.3(6) . . . . ?
C8 Mo2 C11 C18 83.9(7) . . . . ?
C21 Mo2 C11 C18 -79.6(7) . . . . ?
C7 Mo2 C11 C18 93.3(7) . . . . ?
C20 Mo2 C11 C18 -126.6(6) . . . . ?
C6 Mo2 C11 C18 64.2(6) . . . . ?
S3 Mo2 C11 C18 -70.9(6) . . . . ?
C13 Mo2 C11 C18 167.8(7) . . . . ?
C9 Mo2 C11 C18 31.7(8) . . . . ?
C10 Mo2 C11 C18 31.7(7) . . . . ?
Mo1 Mo2 C11 C18 -131.5(7) . . . . ?
C8 Mo2 C11 C12 -71.7(6) . . . . ?
C21 Mo2 C11 C12 124.7(5) . . . . ?
C7 Mo2 C11 C12 -62.4(5) . . . . ?
C20 Mo2 C11 C12 77.8(5) . . . . ?
C6 Mo2 C11 C12 -91.4(5) . . . . ?
S3 Mo2 C11 C12 133.5(4) . . . . ?
C13 Mo2 C11 C12 12.1(4) . . . . ?
C9 Mo2 C11 C12 -124.0(5) . . . . ?
C10 Mo2 C11 C12 -124.0(5) . . . . ?
Mo1 Mo2 C11 C12 72.8(4) . . . . ?
C8 Mo2 C11 Mo1 -144.5(4) . . . . ?
C21 Mo2 C11 Mo1 51.9(4) . . . . ?
C7 Mo2 C11 Mo1 -135.2(3) . . . . ?
C20 Mo2 C11 Mo1 5.0(4) . . . . ?
C6 Mo2 C11 Mo1 -164.2(3) . . . . ?
S3 Mo2 C11 Mo1 60.6(2) . . . . ?
C13 Mo2 C11 Mo1 -60.7(2) . . . . ?
C9 Mo2 C11 Mo1 163.2(3) . . . . ?
C10 Mo2 C11 Mo1 163.2(3) . . . . ?
Mo1 Mo2 C11 Mo1 0.0 . . . . ?
C13 Mo1 C11 C18 -170.6(9) . . . . ?
C5 Mo1 C11 C18 -19.2(9) . . . . ?
C4 Mo1 C11 C18 -54.0(8) . . . . ?
C1 Mo1 C11 C18 -25.0(12) . . . . ?
C12 Mo1 C11 C18 -134.0(10) . . . . ?
S1 Mo1 C11 C18 130.4(7) . . . . ?
C2 Mo1 C11 C18 -88.4(9) . . . . ?
C3 Mo1 C11 C18 -84.9(8) . . . . ?
S3 Mo1 C11 C18 68.1(8) . . . . ?
Mo2 Mo1 C11 C18 119.9(9) . . . . ?
C13 Mo1 C11 C12 -36.7(4) . . . . ?
C5 Mo1 C11 C12 114.7(5) . . . . ?
C4 Mo1 C11 C12 80.0(5) . . . . ?
C1 Mo1 C11 C12 109.0(7) . . . . ?
C12 Mo1 C11 C12 0.0 . . . . ?
S1 Mo1 C11 C12 -95.7(4) . . . . ?
C2 Mo1 C11 C12 45.6(6) . . . . ?
C3 Mo1 C11 C12 49.0(5) . . . . ?
S3 Mo1 C11 C12 -157.9(4) . . . . ?
Mo2 Mo1 C11 C12 -106.1(4) . . . . ?
C13 Mo1 C11 Mo2 69.4(3) . . . . ?
C5 Mo1 C11 Mo2 -139.2(4) . . . . ?
C4 Mo1 C11 Mo2 -174.0(3) . . . . ?
C1 Mo1 C11 Mo2 -144.9(6) . . . . ?
C12 Mo1 C11 Mo2 106.1(4) . . . . ?
S1 Mo1 C11 Mo2 10.4(3) . . . . ?
C2 Mo1 C11 Mo2 151.7(4) . . . . ?
C3 Mo1 C11 Mo2 155.1(3) . . . . ?
S3 Mo1 C11 Mo2 -51.8(2) . . . . ?
Mo2 Mo1 C11 Mo2 0.0 . . . . ?
C18 C11 C12 C13 -169.6(8) . . . . ?
Mo2 C11 C12 C13 -18.5(6) . . . . ?
Mo1 C11 C12 C13 57.0(5) . . . . ?
C18 C11 C12 C16 13.3(14) . . . . ?
Mo2 C11 C12 C16 164.4(7) . . . . ?
Mo1 C11 C12 C16 -120.1(9) . . . . ?
C18 C11 C12 Mo1 133.4(9) . . . . ?
Mo2 C11 C12 Mo1 -75.5(3) . . . . ?
Mo1 C11 C12 Mo1 0.0 . . . . ?
C13 Mo1 C12 C13 0.0 . . . . ?
C11 Mo1 C12 C13 -113.8(6) . . . . ?
C5 Mo1 C12 C13 160.6(5) . . . . ?
C4 Mo1 C12 C13 147.5(5) . . . . ?
C1 Mo1 C12 C13 117.4(6) . . . . ?
S1 Mo1 C12 C13 1.7(5) . . . . ?
C2 Mo1 C12 C13 95.4(5) . . . . ?
C3 Mo1 C12 C13 114.0(5) . . . . ?
S3 Mo1 C12 C13 -90.5(4) . . . . ?
Mo2 Mo1 C12 C13 -62.2(4) . . . . ?
C13 Mo1 C12 C11 113.8(6) . . . . ?
C11 Mo1 C12 C11 0.0 . . . . ?
C5 Mo1 C12 C11 -85.6(6) . . . . ?
C4 Mo1 C12 C11 -98.7(5) . . . . ?
C1 Mo1 C12 C11 -128.9(6) . . . . ?
S1 Mo1 C12 C11 115.5(4) . . . . ?
C2 Mo1 C12 C11 -150.8(4) . . . . ?
C3 Mo1 C12 C11 -132.2(5) . . . . ?
S3 Mo1 C12 C11 23.3(4) . . . . ?
Mo2 Mo1 C12 C11 51.6(4) . . . . ?
C13 Mo1 C12 C16 -115.4(8) . . . . ?
C11 Mo1 C12 C16 130.8(8) . . . . ?
C5 Mo1 C12 C16 45.2(8) . . . . ?
C4 Mo1 C12 C16 32.1(7) . . . . ?
C1 Mo1 C12 C16 2.0(9) . . . . ?
S1 Mo1 C12 C16 -113.7(6) . . . . ?
C2 Mo1 C12 C16 -20.0(7) . . . . ?
C3 Mo1 C12 C16 -1.4(6) . . . . ?
S3 Mo1 C12 C16 154.2(6) . . . . ?
Mo2 Mo1 C12 C16 -177.6(7) . . . . ?
C11 C12 C13 S2 178.0(5) . . . . ?
C16 C12 C13 S2 -4.4(10) . . . . ?
Mo1 C12 C13 S2 -126.0(5) . . . . ?
C11 C12 C13 Mo1 -56.0(4) . . . . ?
C16 C12 C13 Mo1 121.6(7) . . . . ?
Mo1 C12 C13 Mo1 0.0 . . . . ?
C11 C12 C13 Mo2 16.0(5) . . . . ?
C16 C12 C13 Mo2 -166.4(6) . . . . ?
Mo1 C12 C13 Mo2 72.0(2) . . . . ?
C14 S2 C13 C12 166.9(6) . . . . ?
C14 S2 C13 Mo1 71.2(5) . . . . ?
C14 S2 C13 Mo2 -44.6(7) . . . . ?
C11 Mo1 C13 C12 42.3(4) . . . . ?
C5 Mo1 C13 C12 -38.7(11) . . . . ?
C4 Mo1 C13 C12 -35.8(5) . . . . ?
C1 Mo1 C13 C12 -107.9(6) . . . . ?
C12 Mo1 C13 C12 0.0 . . . . ?
S1 Mo1 C13 C12 -178.6(4) . . . . ?
C2 Mo1 C13 C12 -95.2(5) . . . . ?
C3 Mo1 C13 C12 -63.8(5) . . . . ?
S3 Mo1 C13 C12 103.4(4) . . . . ?
Mo2 Mo1 C13 C12 100.4(5) . . . . ?
C11 Mo1 C13 S2 155.4(6) . . . . ?
C5 Mo1 C13 S2 74.5(11) . . . . ?
C4 Mo1 C13 S2 77.3(5) . . . . ?
C1 Mo1 C13 S2 5.3(8) . . . . ?
C12 Mo1 C13 S2 113.2(7) . . . . ?
S1 Mo1 C13 S2 -65.4(4) . . . . ?
C2 Mo1 C13 S2 18.0(5) . . . . ?
C3 Mo1 C13 S2 49.3(5) . . . . ?
S3 Mo1 C13 S2 -143.5(4) . . . . ?
Mo2 Mo1 C13 S2 -146.5(5) . . . . ?
C11 Mo1 C13 Mo2 -58.1(3) . . . . ?
C5 Mo1 C13 Mo2 -139.1(9) . . . . ?
C4 Mo1 C13 Mo2 -136.2(3) . . . . ?
C1 Mo1 C13 Mo2 151.7(4) . . . . ?
C12 Mo1 C13 Mo2 -100.4(5) . . . . ?
S1 Mo1 C13 Mo2 81.03(14) . . . . ?
C2 Mo1 C13 Mo2 164.4(3) . . . . ?
C3 Mo1 C13 Mo2 -164.2(3) . . . . ?
S3 Mo1 C13 Mo2 3.0(2) . . . . ?
Mo2 Mo1 C13 Mo2 0.0 . . . . ?
C11 Mo2 C13 C12 -13.6(4) . . . . ?
C8 Mo2 C13 C12 118.6(5) . . . . ?
C21 Mo2 C13 C12 -125.5(5) . . . . ?
C7 Mo2 C13 C12 91.0(5) . . . . ?
C20 Mo2 C13 C12 -146.3(5) . . . . ?
C6 Mo2 C13 C12 61.6(5) . . . . ?
S3 Mo2 C13 C12 -80.7(5) . . . . ?
C9 Mo2 C13 C12 107.4(6) . . . . ?
C10 Mo2 C13 C12 58.5(6) . . . . ?
Mo1 Mo2 C13 C12 -77.2(4) . . . . ?
C11 Mo2 C13 S2 -165.1(8) . . . . ?
C8 Mo2 C13 S2 -32.8(8) . . . . ?
C21 Mo2 C13 S2 83.0(7) . . . . ?
C7 Mo2 C13 S2 -60.4(7) . . . . ?
C20 Mo2 C13 S2 62.3(7) . . . . ?
C6 Mo2 C13 S2 -89.8(7) . . . . ?
S3 Mo2 C13 S2 127.9(6) . . . . ?
C9 Mo2 C13 S2 -44.0(10) . . . . ?
C10 Mo2 C13 S2 -92.9(7) . . . . ?
Mo1 Mo2 C13 S2 131.4(8) . . . . ?
C11 Mo2 C13 Mo1 63.6(3) . . . . ?
C8 Mo2 C13 Mo1 -164.2(3) . . . . ?
C21 Mo2 C13 Mo1 -48.3(3) . . . . ?
C7 Mo2 C13 Mo1 168.2(3) . . . . ?
C20 Mo2 C13 Mo1 -69.1(2) . . . . ?
C6 Mo2 C13 Mo1 138.8(3) . . . . ?
S3 Mo2 C13 Mo1 -3.5(2) . . . . ?
C9 Mo2 C13 Mo1 -175.4(5) . . . . ?
C10 Mo2 C13 Mo1 135.7(4) . . . . ?
Mo1 Mo2 C13 Mo1 0.0 . . . . ?
C13 S2 C14 C15 -67.9(7) . . . . ?
S2 C14 C15 S1 78.2(9) . . . . ?
C20 S1 C15 C14 40.8(8) . . . . ?
Mo1 S1 C15 C14 -60.4(7) . . . . ?
C17 O1 C16 O2 0.8(11) . . . . ?
C17 O1 C16 C12 179.9(6) . . . . ?
C13 C12 C16 O1 -161.3(8) . . . . ?
C11 C12 C16 O1 15.2(12) . . . . ?
Mo1 C12 C16 O1 -77.0(8) . . . . ?
C13 C12 C16 O2 17.6(13) . . . . ?
C11 C12 C16 O2 -165.9(9) . . . . ?
Mo1 C12 C16 O2 102.0(10) . . . . ?
C19 O3 C18 O4 -3.3(15) . . . . ?
C19 O3 C18 C11 172.2(9) . . . . ?
C12 C11 C18 O4 -134.9(10) . . . . ?
Mo2 C11 C18 O4 77.8(11) . . . . ?
Mo1 C11 C18 O4 -24.4(14) . . . . ?
C12 C11 C18 O3 49.7(12) . . . . ?
Mo2 C11 C18 O3 -97.6(8) . . . . ?
Mo1 C11 C18 O3 160.2(7) . . . . ?
C15 S1 C20 C22 54.4(7) . . . . ?
Mo1 S1 C20 C22 162.9(6) . . . . ?
C15 S1 C20 C21 -165.5(6) . . . . ?
Mo1 S1 C20 C21 -57.0(6) . . . . ?
C15 S1 C20 Mo2 -90.6(4) . . . . ?
Mo1 S1 C20 Mo2 17.9(3) . . . . ?
C11 Mo2 C20 C22 -161.0(6) . . . . ?
C8 Mo2 C20 C22 -2.1(7) . . . . ?
C21 Mo2 C20 C22 98.3(8) . . . . ?
C7 Mo2 C20 C22 -29.8(8) . . . . ?
C6 Mo2 C20 C22 -3.4(11) . . . . ?
S3 Mo2 C20 C22 135.8(7) . . . . ?
C13 Mo2 C20 C22 -110.0(7) . . . . ?
C9 Mo2 C20 C22 34.9(7) . . . . ?
C10 Mo2 C20 C22 47.1(8) . . . . ?
Mo1 Mo2 C20 C22 -157.0(7) . . . . ?
C11 Mo2 C20 C21 100.7(5) . . . . ?
C8 Mo2 C20 C21 -100.5(5) . . . . ?
C21 Mo2 C20 C21 0.000(1) . . . . ?
C7 Mo2 C20 C21 -128.1(5) . . . . ?
C6 Mo2 C20 C21 -101.7(7) . . . . ?
S3 Mo2 C20 C21 37.5(4) . . . . ?
C13 Mo2 C20 C21 151.6(4) . . . . ?
C9 Mo2 C20 C21 -63.4(5) . . . . ?
C10 Mo2 C20 C21 -51.2(6) . . . . ?
Mo1 Mo2 C20 C21 104.7(4) . . . . ?
C11 Mo2 C20 S1 -19.9(5) . . . . ?
C8 Mo2 C20 S1 138.9(4) . . . . ?
C21 Mo2 C20 S1 -120.6(6) . . . . ?
C7 Mo2 C20 S1 111.3(4) . . . . ?
C6 Mo2 C20 S1 137.7(5) . . . . ?
S3 Mo2 C20 S1 -83.1(3) . . . . ?
C13 Mo2 C20 S1 31.1(3) . . . . ?
C9 Mo2 C20 S1 176.0(3) . . . . ?
C10 Mo2 C20 S1 -171.8(3) . . . . ?
Mo1 Mo2 C20 S1 -15.9(2) . . . . ?
C22 C20 C21 S3 174.9(6) . . . . ?
S1 C20 C21 S3 31.9(8) . . . . ?
Mo2 C20 C21 S3 -63.0(4) . . . . ?
C22 C20 C21 Mo2 -122.0(6) . . . . ?
S1 C20 C21 Mo2 94.9(6) . . . . ?
Mo2 C20 C21 Mo2 0.0 . . . . ?
Mo2 S3 C21 C20 62.6(5) . . . . ?
Mo1 S3 C21 C20 8.9(6) . . . . ?
Mo2 S3 C21 Mo2 0.0 . . . . ?
Mo1 S3 C21 Mo2 -53.7(2) . . . . ?
C11 Mo2 C21 C20 -107.3(5) . . . . ?
C8 Mo2 C21 C20 84.5(5) . . . . ?
C7 Mo2 C21 C20 83.3(6) . . . . ?
C20 Mo2 C21 C20 0.000(2) . . . . ?
C6 Mo2 C21 C20 134.2(5) . . . . ?
S3 Mo2 C21 C20 -120.7(6) . . . . ?
C13 Mo2 C21 C20 -35.1(5) . . . . ?
C9 Mo2 C21 C20 116.3(5) . . . . ?
C10 Mo2 C21 C20 141.9(5) . . . . ?
Mo1 Mo2 C21 C20 -69.6(4) . . . . ?
C11 Mo2 C21 S3 13.4(4) . . . . ?
C8 Mo2 C21 S3 -154.8(3) . . . . ?
C7 Mo2 C21 S3 -156.0(4) . . . . ?
C20 Mo2 C21 S3 120.7(6) . . . . ?
C6 Mo2 C21 S3 -105.1(5) . . . . ?
S3 Mo2 C21 S3 0.0 . . . . ?
C13 Mo2 C21 S3 85.6(3) . . . . ?
C9 Mo2 C21 S3 -122.9(4) . . . . ?
C10 Mo2 C21 S3 -97.3(4) . . . . ?
Mo1 Mo2 C21 S3 51.2(3) . . . . ?
C21 C20 C22 O6 -151.8(7) . . . . ?
S1 C20 C22 O6 -6.1(10) . . . . ?
Mo2 C20 C22 O6 131.0(7) . . . . ?
C21 C20 C22 O5 23.8(9) . . . . ?
S1 C20 C22 O5 169.5(5) . . . . ?
Mo2 C20 C22 O5 -53.4(9) . . . . ?
C23 O5 C22 O6 -3.9(14) . . . . ?
C23 O5 C22 C20 -179.0(9) . . . . ?
